data_7105000
loop_
_publ_author_name
'Hewitt, Ian J'
'Lan, Yanhua'
'Anson, Christopher E'
'Luzon, Javier'
'Sessoli, Roberta'
'Powell, Annie K'

_publ_section_title
;
 Opening up a dysprosium triangle by ligand oximation.
;
_journal_issue 44
_journal_name_full 'Chemical communications (Cambridge, England)'
_journal_page_first 6765
_journal_page_last 6767
_journal_paper_doi 10.1039/b908194a
_journal_year 2009
_chemical_formula_moiety 'C52 H58 Dy3 N6 O20, Cl O4, H2 O, 1.5(C2 H6 O)'
_chemical_formula_sum 'C55 H69 Cl Dy3 N6 O26.5'
_chemical_formula_weight 1761.11
_chemical_name_systematic
;
?
;
_space_group_IT_number 14
_symmetry_cell_setting monoclinic
_symmetry_space_group_name_Hall '-P 2yn'
_symmetry_space_group_name_H-M 'P 1 21/n 1'
_atom_sites_solution_hydrogens geom
_atom_sites_solution_primary direct
_atom_sites_solution_secondary difmap
_audit_creation_method SHELXL-97
_cell_angle_alpha 90.00
_cell_angle_beta 94.405(1)
_cell_angle_gamma 90.00
_cell_formula_units_Z 4
_cell_length_a 22.3234(13)
_cell_length_b 12.1453(7)
_cell_length_c 24.1194(14)
_cell_measurement_reflns_used 26289
_cell_measurement_temperature 100(2)
_cell_measurement_theta_max 28.12
_cell_measurement_theta_min 2.38
_cell_volume 6520.0(7)
_computing_cell_refinement 'SMART-NT 5.6 (Bruker AXS Inc., 2005)'
_computing_data_collection 'SMART-NT 5.6 (Bruker AXS Inc., 2005)'
_computing_data_reduction 'SAINT+ 6.45 (Bruker AXS Inc., 2003)'
_computing_molecular_graphics 'SHELXTL 6.12 (BrukerAXS Inc., 2003)'
_computing_publication_material 'SHELXTL 6.12 (BrukerAXS Inc., 2003)'
_computing_structure_refinement 'SHELXTL 6.12 (BrukerAXS Inc., 2003)'
_computing_structure_solution 'SHELXTL 6.12 (BrukerAXS Inc., 2003)'
_diffrn_ambient_temperature 100(2)
_diffrn_detector_area_resol_mean 8.333
_diffrn_measured_fraction_theta_full 0.995
_diffrn_measured_fraction_theta_max 0.907
_diffrn_measurement_device_type 'Bruker SMART Apex'
_diffrn_measurement_method 'CCD area detector'
_diffrn_radiation_monochromator graphite
_diffrn_radiation_source 'rotating anode'
_diffrn_radiation_type MoK\a
_diffrn_radiation_wavelength 0.71073
_diffrn_reflns_av_R_equivalents 0.0267
_diffrn_reflns_av_sigmaI/netI 0.0324
_diffrn_reflns_limit_h_max 28
_diffrn_reflns_limit_h_min -28
_diffrn_reflns_limit_k_max 16
_diffrn_reflns_limit_k_min -11
_diffrn_reflns_limit_l_max 25
_diffrn_reflns_limit_l_min -30
_diffrn_reflns_number 34986
_diffrn_reflns_theta_full 25.00
_diffrn_reflns_theta_max 28.18
_diffrn_reflns_theta_min 2.58
_exptl_absorpt_coefficient_mu 3.530
_exptl_absorpt_correction_T_max 0.731
_exptl_absorpt_correction_T_min 0.448
_exptl_absorpt_correction_type multi-scan
_exptl_absorpt_process_details 'SADABS 2.10 (Bruker AXS Inc., 2005)'
_exptl_crystal_colour colourless
_exptl_crystal_density_diffrn 1.794
_exptl_crystal_density_method 'not measured'
_exptl_crystal_description plate
_exptl_crystal_F_000 3472
_exptl_crystal_size_max 0.22
_exptl_crystal_size_mid 0.19
_exptl_crystal_size_min 0.08
_refine_diff_density_max 3.145
_refine_diff_density_min -1.446
_refine_diff_density_rms 0.158
_refine_ls_extinction_method none
_refine_ls_goodness_of_fit_ref 1.058
_refine_ls_hydrogen_treatment mixed
_refine_ls_matrix_type full
_refine_ls_number_parameters 848
_refine_ls_number_reflns 14520
_refine_ls_number_restraints 25
_refine_ls_restrained_S_all 1.066
_refine_ls_R_factor_all 0.0360
_refine_ls_R_factor_gt 0.0338
_refine_ls_shift/su_max 0.001
_refine_ls_shift/su_mean 0.000
_refine_ls_structure_factor_coef Fsqd
_refine_ls_weighting_details 'calc w=1/[\s^2^(Fo^2^)+(0.0525P)^2^+16.4468P] where P=(Fo^2^+2Fc^2^)/3'
_refine_ls_weighting_scheme calc
_refine_ls_wR_factor_gt 0.0909
_refine_ls_wR_factor_ref 0.0929
_reflns_number_gt 13671
_reflns_number_total 14520
_reflns_threshold_expression >2sigma(I)
_cod_data_source_file b908194a.txt
_cod_data_source_block 3q
_cod_original_sg_symbol_H-M 'P 21/n'
_cod_original_formula_sum 'C55 H69 Cl Dy3 N6 O26.50'
_cod_database_code 7105000

loop_
_symmetry_equiv_pos_as_xyz
'x, y, z'
'-x+1/2, y+1/2, -z+1/2'
'-x, -y, -z'
'x-1/2, -y-1/2, z-1/2'

loop_
_atom_site_label
_atom_site_type_symbol
_atom_site_fract_x
_atom_site_fract_y
_atom_site_fract_z
_atom_site_U_iso_or_equiv
_atom_site_adp_type
_atom_site_occupancy
_atom_site_symmetry_multiplicity
_atom_site_calc_flag
_atom_site_refinement_flags
_atom_site_disorder_assembly
_atom_site_disorder_group
Dy1 Dy 0.316942(7) 0.429850(13) 0.403706(6) 0.01387(5) Uani 1 1 d . . .
Dy2 Dy 0.236312(7) 0.347004(14) 0.526425(6) 0.01545(5) Uani 1 1 d . . .
Dy3 Dy 0.387229(7) 0.445990(14) 0.268379(7) 0.01688(5) Uani 1 1 d . . .
O1 O 0.29198(11) 0.4359(2) 0.31016(10) 0.0171(5) Uani 1 1 d . . .
C1 C 0.24054(17) 0.4386(3) 0.27754(15) 0.0170(7) Uani 1 1 d . . .
C2 C 0.18523(17) 0.3999(3) 0.29303(15) 0.0186(7) Uani 1 1 d . . .
C3 C 0.13495(18) 0.4019(4) 0.25399(17) 0.0246(8) Uani 1 1 d . . .
H3A H 0.0975 0.3746 0.2643 0.030 Uiso 1 1 calc R . .
C4 C 0.13918(18) 0.4431(3) 0.20104(16) 0.0225(8) Uani 1 1 d . . .
H4A H 0.1050 0.4421 0.1750 0.027 Uiso 1 1 calc R . .
C5 C 0.19318(18) 0.4858(3) 0.18570(15) 0.0208(7) Uani 1 1 d . . .
H5A H 0.1961 0.5159 0.1497 0.025 Uiso 1 1 calc R . .
C6 C 0.24289(16) 0.4834(3) 0.22411(15) 0.0184(7) Uani 1 1 d . . .
C7 C 0.17455(17) 0.3610(3) 0.34862(15) 0.0192(7) Uani 1 1 d . . .
H7A H 0.1359 0.3325 0.3543 0.023 Uiso 1 1 calc R . .
N1 N 0.21394(14) 0.3624(3) 0.39041(12) 0.0160(6) Uani 1 1 d . . .
O2 O 0.19322(12) 0.3191(2) 0.43824(10) 0.0191(5) Uani 1 1 d . . .
O3 O 0.29861(12) 0.5267(2) 0.21425(11) 0.0212(5) Uani 1 1 d . . .
C8 C 0.2996(2) 0.5986(4) 0.16696(19) 0.0327(10) Uani 1 1 d . . .
H8A H 0.2583 0.6182 0.1538 0.049 Uiso 1 1 calc R . .
H8B H 0.3191 0.5611 0.1372 0.049 Uiso 1 1 calc R . .
H8C H 0.3220 0.6657 0.1777 0.049 Uiso 1 1 calc R . .
O4 O 0.31829(11) 0.3002(2) 0.47186(10) 0.0170(5) Uani 1 1 d . . .
C9 C 0.35130(15) 0.2107(3) 0.48609(15) 0.0171(7) Uani 1 1 d . . .
C10 C 0.38275(16) 0.1489(3) 0.44907(15) 0.0160(7) Uani 1 1 d . . .
C11 C 0.41209(16) 0.0511(3) 0.46796(16) 0.0184(7) Uani 1 1 d . . .
H11A H 0.4322 0.0074 0.4425 0.022 Uiso 1 1 calc R . .
C12 C 0.41210(17) 0.0181(3) 0.52255(15) 0.0199(7) Uani 1 1 d . . .
H12A H 0.4311 -0.0489 0.5343 0.024 Uiso 1 1 calc R . .
C13 C 0.38414(17) 0.0835(3) 0.56077(16) 0.0201(7) Uani 1 1 d . . .
H13A H 0.3853 0.0627 0.5988 0.024 Uiso 1 1 calc R . .
C14 C 0.35493(16) 0.1780(3) 0.54262(15) 0.0178(7) Uani 1 1 d . . .
C15 C 0.39080(16) 0.1818(3) 0.39225(15) 0.0173(7) Uani 1 1 d . . .
H15A H 0.4106 0.1319 0.3694 0.021 Uiso 1 1 calc R . .
N2 N 0.37283(13) 0.2742(3) 0.37081(12) 0.0175(6) Uani 1 1 d . . .
O5 O 0.38922(12) 0.2875(2) 0.31707(10) 0.0198(5) Uani 1 1 d . . .
O6 O 0.32652(12) 0.2507(2) 0.57676(10) 0.0188(5) Uani 1 1 d . . .
C16 C 0.34311(18) 0.2409(4) 0.63566(15) 0.0236(8) Uani 1 1 d . . .
H16A H 0.3805 0.1988 0.6414 0.035 Uiso 1 1 calc R . .
H16B H 0.3111 0.2028 0.6536 0.035 Uiso 1 1 calc R . .
H16C H 0.3490 0.3144 0.6519 0.035 Uiso 1 1 calc R . .
O7 O 0.26880(11) 0.5031(2) 0.48058(10) 0.0175(5) Uani 1 1 d . . .
C17 C 0.27430(16) 0.6109(3) 0.48874(15) 0.0179(7) Uani 1 1 d . . .
C18 C 0.27371(18) 0.6621(3) 0.54127(16) 0.0222(8) Uani 1 1 d . . .
C19 C 0.28203(19) 0.7772(3) 0.54612(18) 0.0274(9) Uani 1 1 d . . .
H19A H 0.2818 0.8109 0.5816 0.033 Uiso 1 1 calc R . .
C20 C 0.29047(19) 0.8410(3) 0.50040(19) 0.0283(9) Uani 1 1 d . . .
H20A H 0.2960 0.9182 0.5045 0.034 Uiso 1 1 calc R . .
C21 C 0.29094(17) 0.7928(3) 0.44799(18) 0.0246(8) Uani 1 1 d . . .
H21A H 0.2966 0.8367 0.4162 0.030 Uiso 1 1 calc R . .
C22 C 0.28308(16) 0.6804(3) 0.44295(16) 0.0185(7) Uani 1 1 d . . .
C23 C 0.26596(17) 0.6022(3) 0.59252(16) 0.0227(8) Uani 1 1 d . . .
H23A H 0.2685 0.6438 0.6260 0.027 Uiso 1 1 calc R . .
N3 N 0.25613(15) 0.4992(3) 0.59677(13) 0.0221(7) Uani 1 1 d . . .
O8 O 0.25067(15) 0.4710(3) 0.65277(11) 0.0292(6) Uani 1 1 d . . .
H8 H 0.2357 0.4077 0.6545 0.044 Uiso 1 1 calc R . .
O9 O 0.28438(12) 0.6240(2) 0.39263(11) 0.0195(5) Uani 1 1 d . . .
C24 C 0.29149(18) 0.6911(3) 0.34356(16) 0.0237(8) Uani 1 1 d . . .
H24A H 0.2752 0.7649 0.3493 0.036 Uiso 1 1 calc R . .
H24B H 0.2698 0.6569 0.3111 0.036 Uiso 1 1 calc R . .
H24C H 0.3342 0.6968 0.3373 0.036 Uiso 1 1 calc R . .
O10 O 0.39519(11) 0.5172(2) 0.35977(11) 0.0188(5) Uani 1 1 d . . .
C25 C 0.42581(16) 0.5942(3) 0.38973(15) 0.0180(7) Uani 1 1 d . . .
C26 C 0.45471(16) 0.6837(3) 0.36593(16) 0.0196(7) Uani 1 1 d . . .
C27 C 0.48261(17) 0.7652(3) 0.40114(18) 0.0235(8) Uani 1 1 d . . .
H27A H 0.5014 0.8263 0.3850 0.028 Uiso 1 1 calc R . .
C28 C 0.48314(17) 0.7579(3) 0.45794(17) 0.0240(8) Uani 1 1 d . . .
H28A H 0.5023 0.8134 0.4807 0.029 Uiso 1 1 calc R . .
C29 C 0.45563(17) 0.6693(3) 0.48221(17) 0.0229(8) Uani 1 1 d . . .
H29A H 0.4557 0.6640 0.5215 0.028 Uiso 1 1 calc R . .
C30 C 0.42824(16) 0.5890(3) 0.44844(16) 0.0186(7) Uani 1 1 d . . .
C31 C 0.45758(17) 0.7004(3) 0.30683(17) 0.0224(8) Uani 1 1 d . . .
H31A H 0.4765 0.7658 0.2955 0.027 Uiso 1 1 calc R . .
N4 N 0.43680(15) 0.6348(3) 0.26834(14) 0.0221(7) Uani 1 1 d . . .
O11 O 0.44827(15) 0.6777(3) 0.21612(12) 0.0307(7) Uani 1 1 d . . .
H11 H 0.4448 0.6274 0.1922 0.046 Uiso 1 1 calc R . .
O12 O 0.39881(11) 0.4984(2) 0.46852(10) 0.0189(5) Uani 1 1 d . . .
C32 C 0.40569(18) 0.4824(4) 0.52810(15) 0.0229(8) Uani 1 1 d . . .
H32A H 0.4427 0.5182 0.5433 0.034 Uiso 1 1 calc R . .
H32B H 0.4077 0.4034 0.5364 0.034 Uiso 1 1 calc R . .
H32C H 0.3712 0.5147 0.5450 0.034 Uiso 1 1 calc R . .
O13 O 0.20782(12) 0.2829(2) 0.60673(11) 0.0212(5) Uani 1 1 d . . .
C33 C 0.20393(16) 0.1898(3) 0.63441(15) 0.0192(7) Uani 1 1 d . . .
C34 C 0.20144(17) 0.0857(3) 0.60902(16) 0.0216(8) Uani 1 1 d . . .
C35 C 0.19510(19) -0.0094(4) 0.64134(18) 0.0284(9) Uani 1 1 d . . .
H35A H 0.1923 -0.0793 0.6237 0.034 Uiso 1 1 calc R . .
C36 C 0.1929(2) -0.0030(4) 0.69814(19) 0.0326(10) Uani 1 1 d . . .
H36A H 0.1886 -0.0680 0.7194 0.039 Uiso 1 1 calc R . .
C37 C 0.19702(19) 0.0998(4) 0.72426(17) 0.0301(9) Uani 1 1 d . . .
H37A H 0.1965 0.1048 0.7635 0.036 Uiso 1 1 calc R . .
C38 C 0.20187(17) 0.1935(4) 0.69319(16) 0.0241(8) Uani 1 1 d . . .
C39 C 0.20335(17) 0.0708(3) 0.54947(16) 0.0203(7) Uani 1 1 d . . .
H39A H 0.1986 -0.0016 0.5349 0.024 Uiso 1 1 calc R . .
N5 N 0.21109(15) 0.1494(3) 0.51537(13) 0.0200(6) Uani 1 1 d . . .
O14 O 0.21134(14) 0.1113(2) 0.46025(11) 0.0249(6) Uani 1 1 d . . .
H14 H 0.2057 0.1645 0.4382 0.037 Uiso 1 1 calc R . .
O15 O 0.20594(14) 0.2981(3) 0.71440(12) 0.0294(6) Uani 1 1 d . . .
C40 C 0.1914(2) 0.3123(5) 0.77071(19) 0.0389(11) Uani 1 1 d . . .
H40A H 0.1958 0.3901 0.7811 0.058 Uiso 1 1 calc R . .
H40B H 0.2186 0.2677 0.7953 0.058 Uiso 1 1 calc R . .
H40C H 0.1499 0.2889 0.7743 0.058 Uiso 1 1 calc R . .
O16 O 0.41688(12) 0.4778(2) 0.18291(11) 0.0221(6) Uani 1 1 d . . .
C41 C 0.40920(17) 0.4464(3) 0.13048(16) 0.0213(8) Uani 1 1 d . . .
C42 C 0.38185(17) 0.3457(3) 0.11373(16) 0.0217(8) Uani 1 1 d . . .
C43 C 0.37596(18) 0.3170(4) 0.05703(16) 0.0262(8) Uani 1 1 d . . .
H43A H 0.3574 0.2491 0.0461 0.031 Uiso 1 1 calc R . .
C44 C 0.39657(18) 0.3855(4) 0.01721(16) 0.0271(9) Uani 1 1 d . . .
H44A H 0.3930 0.3641 -0.0208 0.033 Uiso 1 1 calc R . .
C45 C 0.42269(19) 0.4862(4) 0.03275(17) 0.0277(9) Uani 1 1 d . . .
H45A H 0.4365 0.5341 0.0053 0.033 Uiso 1 1 calc R . .
C46 C 0.42845(17) 0.5163(4) 0.08822(17) 0.0248(8) Uani 1 1 d . . .
C47 C 0.36056(18) 0.2678(4) 0.15298(16) 0.0236(8) Uani 1 1 d . . .
H47A H 0.3466 0.1986 0.1388 0.028 Uiso 1 1 calc R . .
N6 N 0.35890(14) 0.2845(3) 0.20576(13) 0.0211(6) Uani 1 1 d . . .
O17 O 0.33613(14) 0.1920(2) 0.23199(12) 0.0279(6) Uani 1 1 d . . .
H17 H 0.3422 0.1988 0.2666 0.042 Uiso 1 1 calc R . .
O18 O 0.45258(14) 0.6133(3) 0.10814(12) 0.0302(6) Uani 1 1 d . . .
C48 C 0.4641(2) 0.6968(4) 0.06878(19) 0.0343(10) Uani 1 1 d . . .
H48A H 0.4812 0.7615 0.0884 0.051 Uiso 1 1 calc R . .
H48B H 0.4264 0.7172 0.0477 0.051 Uiso 1 1 calc R . .
H48C H 0.4926 0.6689 0.0432 0.051 Uiso 1 1 calc R . .
O19 O 0.14002(13) 0.4221(3) 0.53108(12) 0.0254(6) Uani 1 1 d D . .
H19 H 0.117(2) 0.394(4) 0.550(2) 0.030 Uiso 1 1 d D . .
C49 C 0.1053(2) 0.4866(4) 0.49011(19) 0.0318(9) Uani 1 1 d . . .
H49A H 0.0742 0.4392 0.4708 0.038 Uiso 1 1 calc R . .
H49B H 0.1319 0.5136 0.4621 0.038 Uiso 1 1 calc R . .
C50 C 0.0754(3) 0.5832(4) 0.5155(2) 0.0450(13) Uani 1 1 d . . .
H50A H 0.0528 0.6253 0.4862 0.068 Uiso 1 1 calc R . .
H50B H 0.1060 0.6305 0.5345 0.068 Uiso 1 1 calc R . .
H50C H 0.0479 0.5567 0.5423 0.068 Uiso 1 1 calc R . .
O20 O 0.48901(13) 0.3977(3) 0.28535(13) 0.0314(7) Uani 1 1 d D . .
H20 H 0.497(2) 0.333(3) 0.300(2) 0.038 Uiso 1 1 d D . .
C51 C 0.54500(19) 0.4431(4) 0.26991(19) 0.0327(10) Uani 1 1 d . . .
H51A H 0.5370 0.5071 0.2450 0.039 Uiso 1 1 calc R . .
H51B H 0.5669 0.3871 0.2495 0.039 Uiso 1 1 calc R . .
C52 C 0.5831(2) 0.4787(5) 0.3214(2) 0.0381(11) Uani 1 1 d . . .
H52A H 0.6209 0.5100 0.3106 0.057 Uiso 1 1 calc R . .
H52B H 0.5917 0.4149 0.3456 0.057 Uiso 1 1 calc R . .
H52C H 0.5614 0.5343 0.3415 0.057 Uiso 1 1 calc R . .
O21 O 0.51233(17) 0.0413(3) 0.35140(16) 0.0472(9) Uani 1 1 d D . .
Cl1A Cl 0.54897(7) 0.14579(15) 0.34915(7) 0.0385(4) Uani 0.72 1 d PDU A 1
O22A O 0.5385(4) 0.1897(8) 0.2921(3) 0.079(3) Uani 0.72 1 d PDU A 1
O23A O 0.6113(2) 0.1235(5) 0.3604(2) 0.0539(16) Uani 0.72 1 d PD A 1
O24A O 0.5286(3) 0.2214(5) 0.3888(3) 0.0659(18) Uani 0.72 1 d PD A 1
Cl1B Cl 0.53590(16) 0.0679(3) 0.30780(16) 0.0317(8) Uani 0.28 1 d PDU A 2
O22B O 0.5938(4) 0.0135(9) 0.3039(5) 0.033(2) Uiso 0.28 1 d PD A 2
O23B O 0.4991(8) 0.0576(15) 0.2559(6) 0.076(5) Uiso 0.28 1 d PD A 2
O24B O 0.5466(9) 0.1874(12) 0.3118(8) 0.048(5) Uiso 0.28 1 d PDU A 2
O31 O 0.0575(2) 0.3748(4) 0.60118(17) 0.0570(11) Uani 1 1 d . . .
H31 H 0.0560 0.4322 0.6204 0.086 Uiso 1 1 calc R . .
C61 C 0.0518(3) 0.2835(6) 0.6346(3) 0.0533(14) Uani 1 1 d . . .
H61A H 0.0143 0.2867 0.6539 0.064 Uiso 1 1 calc R . .
H61B H 0.0865 0.2767 0.6626 0.064 Uiso 1 1 calc R . .
C62 C 0.0504(2) 0.1937(6) 0.5952(2) 0.0533(16) Uani 1 1 d . . .
H62A H 0.0469 0.1237 0.6149 0.080 Uiso 1 1 calc R . .
H62B H 0.0875 0.1938 0.5760 0.080 Uiso 1 1 calc R . .
H62C H 0.0158 0.2027 0.5680 0.080 Uiso 1 1 calc R . .
O32A O 0.4324(9) 0.1308(19) 0.7454(8) 0.168(8) Uiso 0.50 1 d PD B 1
H32 H 0.4435 0.0702 0.7596 0.252 Uiso 0.50 1 calc PR B 1
C63A C 0.4041(9) 0.2038(17) 0.7906(8) 0.092(5) Uiso 0.50 1 d P B 1
H63A H 0.4356 0.2370 0.8165 0.111 Uiso 0.50 1 calc PR B 1
H63B H 0.3786 0.2630 0.7732 0.111 Uiso 0.50 1 calc PR B 1
C64A C 0.3768(3) 0.1423(5) 0.8121(3) 0.115(7) Uiso 0.50 1 d PD B 1
H64A H 0.3556 0.1794 0.8409 0.173 Uiso 0.50 1 calc PR B 1
H64B H 0.4033 0.0855 0.8293 0.173 Uiso 0.50 1 calc PR B 1
H64C H 0.3475 0.1081 0.7851 0.173 Uiso 0.50 1 calc PR B 1
O33A O 0.5388(3) -0.0783(5) 0.7885(3) 0.057(2) Uiso 0.50 1 d PR B 1
O33B O 0.4634(3) 0.0622(5) 0.8348(3) 0.069(3) Uiso 0.50 1 d PR B 2

loop_
_atom_site_aniso_label
_atom_site_aniso_U_11
_atom_site_aniso_U_22
_atom_site_aniso_U_33
_atom_site_aniso_U_23
_atom_site_aniso_U_13
_atom_site_aniso_U_12
Dy1 0.01639(8) 0.01542(9) 0.00944(9) -0.00018(5) -0.00130(6) -0.00079(6)
Dy2 0.01987(9) 0.01712(9) 0.00917(9) -0.00045(6) -0.00006(6) 0.00005(6)
Dy3 0.01962(9) 0.01991(9) 0.01111(9) 0.00046(6) 0.00109(6) -0.00243(6)
O1 0.0197(12) 0.0205(13) 0.0105(12) 0.0009(9) -0.0023(10) -0.0029(10)
C1 0.0235(17) 0.0136(17) 0.0134(17) -0.0019(13) -0.0021(14) 0.0008(13)
C2 0.0235(17) 0.0189(17) 0.0124(16) -0.0004(13) -0.0058(14) -0.0022(14)
C3 0.0232(18) 0.029(2) 0.0208(19) 0.0040(16) -0.0068(15) -0.0060(16)
C4 0.0266(19) 0.0219(19) 0.0173(18) 0.0026(14) -0.0086(15) -0.0017(15)
C5 0.0304(19) 0.0183(18) 0.0126(16) 0.0016(13) -0.0048(14) 0.0015(15)
C6 0.0230(17) 0.0160(17) 0.0162(17) -0.0003(13) 0.0020(14) 0.0002(14)
C7 0.0209(17) 0.0197(18) 0.0165(17) 0.0022(14) -0.0019(14) -0.0042(14)
N1 0.0204(14) 0.0162(14) 0.0111(14) -0.0008(11) 0.0004(11) -0.0019(11)
O2 0.0242(13) 0.0230(13) 0.0099(12) 0.0017(10) -0.0004(10) -0.0049(11)
O3 0.0246(13) 0.0231(14) 0.0159(13) 0.0061(11) 0.0017(10) 0.0004(11)
C8 0.032(2) 0.037(2) 0.029(2) 0.020(2) 0.0045(18) 0.0025(19)
O4 0.0203(12) 0.0175(13) 0.0128(12) -0.0008(10) -0.0018(9) 0.0016(10)
C9 0.0175(16) 0.0156(17) 0.0174(17) -0.0001(13) -0.0045(13) -0.0009(13)
C10 0.0165(15) 0.0173(17) 0.0139(16) -0.0018(13) -0.0015(13) -0.0026(13)
C11 0.0177(16) 0.0183(17) 0.0188(18) -0.0034(14) -0.0013(14) 0.0002(13)
C12 0.0232(17) 0.0176(18) 0.0181(18) 0.0038(14) -0.0036(14) -0.0012(14)
C13 0.0242(18) 0.0208(18) 0.0147(17) 0.0032(14) -0.0020(14) -0.0045(14)
C14 0.0170(16) 0.0199(18) 0.0161(17) -0.0007(14) -0.0009(13) -0.0027(13)
C15 0.0186(16) 0.0173(17) 0.0154(17) -0.0038(14) -0.0013(13) -0.0001(13)
N2 0.0198(14) 0.0203(15) 0.0123(14) -0.0021(12) 0.0009(11) -0.0030(12)
O5 0.0258(13) 0.0228(14) 0.0108(12) 0.0005(10) 0.0022(10) -0.0011(11)
O6 0.0236(12) 0.0234(14) 0.0090(11) 0.0002(10) -0.0018(10) 0.0032(10)
C16 0.0255(18) 0.035(2) 0.0097(16) -0.0004(15) -0.0037(14) 0.0024(16)
O7 0.0204(12) 0.0173(13) 0.0144(12) -0.0030(10) -0.0008(10) -0.0005(10)
C17 0.0174(16) 0.0169(17) 0.0189(18) -0.0016(14) -0.0019(13) 0.0004(13)
C18 0.0248(18) 0.0219(19) 0.0195(19) -0.0031(15) -0.0015(15) 0.0008(14)
C19 0.032(2) 0.023(2) 0.028(2) -0.0101(16) 0.0032(17) -0.0006(16)
C20 0.031(2) 0.0180(19) 0.036(2) -0.0056(17) 0.0017(18) -0.0015(15)
C21 0.0241(18) 0.022(2) 0.028(2) 0.0010(16) 0.0039(16) 0.0004(15)
C22 0.0154(15) 0.0210(18) 0.0189(18) -0.0027(14) -0.0001(13) 0.0007(13)
C23 0.0263(18) 0.025(2) 0.0170(18) -0.0075(15) -0.0002(15) 0.0008(15)
N3 0.0284(16) 0.0270(18) 0.0110(14) -0.0008(12) 0.0018(12) 0.0007(14)
O8 0.0486(18) 0.0287(16) 0.0104(13) -0.0006(11) 0.0029(12) -0.0020(14)
O9 0.0257(13) 0.0175(13) 0.0149(12) 0.0023(10) -0.0007(10) 0.0009(10)
C24 0.0288(19) 0.0209(19) 0.0211(19) 0.0080(15) 0.0008(15) 0.0022(15)
O10 0.0195(12) 0.0199(13) 0.0167(12) -0.0029(10) -0.0011(10) -0.0038(10)
C25 0.0160(15) 0.0188(17) 0.0187(18) -0.0034(14) -0.0021(13) 0.0014(13)
C26 0.0184(16) 0.0208(18) 0.0195(18) -0.0001(15) 0.0003(14) -0.0011(14)
C27 0.0191(17) 0.0184(18) 0.032(2) 0.0001(16) -0.0024(15) -0.0018(14)
C28 0.0215(17) 0.0233(19) 0.026(2) -0.0082(16) -0.0035(15) -0.0019(15)
C29 0.0191(17) 0.027(2) 0.0217(19) -0.0073(16) -0.0021(14) 0.0007(15)
C30 0.0168(16) 0.0195(18) 0.0191(18) -0.0010(14) -0.0010(14) 0.0018(13)
C31 0.0222(17) 0.0187(18) 0.026(2) 0.0036(15) 0.0022(15) -0.0044(14)
N4 0.0252(16) 0.0238(17) 0.0176(16) 0.0023(13) 0.0043(13) -0.0026(13)
O11 0.0448(18) 0.0285(16) 0.0195(14) 0.0034(12) 0.0076(13) -0.0093(14)
O12 0.0203(12) 0.0247(14) 0.0112(12) -0.0026(10) -0.0019(9) -0.0033(10)
C32 0.0245(18) 0.029(2) 0.0138(17) 0.0007(15) -0.0053(14) -0.0006(16)
O13 0.0260(13) 0.0233(14) 0.0144(12) 0.0001(10) 0.0029(10) 0.0017(11)
C33 0.0164(16) 0.027(2) 0.0141(17) 0.0039(14) 0.0020(13) 0.0015(14)
C34 0.0207(17) 0.028(2) 0.0159(18) 0.0030(15) 0.0013(14) 0.0025(15)
C35 0.034(2) 0.027(2) 0.024(2) 0.0052(17) 0.0040(17) 0.0030(17)
C36 0.038(2) 0.035(2) 0.025(2) 0.0137(18) 0.0052(18) 0.0018(19)
C37 0.031(2) 0.046(3) 0.0136(18) 0.0082(18) 0.0028(16) 0.0000(19)
C38 0.0197(17) 0.036(2) 0.0165(18) 0.0001(16) 0.0019(14) 0.0006(16)
C39 0.0222(17) 0.0198(18) 0.0186(18) 0.0005(14) 0.0004(14) -0.0017(14)
N5 0.0259(16) 0.0237(17) 0.0103(14) -0.0028(12) 0.0010(12) -0.0006(13)
O14 0.0404(16) 0.0236(14) 0.0107(12) -0.0031(11) 0.0016(11) -0.0063(13)
O15 0.0378(16) 0.0364(17) 0.0145(13) -0.0023(12) 0.0049(12) -0.0034(13)
C40 0.047(3) 0.051(3) 0.020(2) -0.008(2) 0.0138(19) -0.012(2)
O16 0.0270(13) 0.0256(14) 0.0139(12) 0.0011(11) 0.0035(10) -0.0028(11)
C41 0.0206(17) 0.030(2) 0.0139(17) 0.0024(15) 0.0016(14) 0.0047(15)
C42 0.0210(17) 0.030(2) 0.0141(17) 0.0012(15) 0.0030(14) 0.0023(15)
C43 0.0258(19) 0.036(2) 0.0170(19) -0.0022(16) 0.0009(15) 0.0040(17)
C44 0.0283(19) 0.040(2) 0.0135(18) -0.0007(17) 0.0025(15) 0.0099(18)
C45 0.030(2) 0.036(2) 0.0180(19) 0.0102(17) 0.0066(16) 0.0089(17)
C46 0.0229(18) 0.029(2) 0.023(2) 0.0048(16) 0.0047(15) 0.0037(16)
C47 0.0264(18) 0.029(2) 0.0154(18) -0.0041(15) -0.0004(15) -0.0012(16)
N6 0.0253(16) 0.0208(16) 0.0175(15) 0.0021(13) 0.0029(12) -0.0040(13)
O17 0.0422(17) 0.0240(15) 0.0170(13) 0.0008(11) -0.0002(12) -0.0111(13)
O18 0.0408(17) 0.0311(16) 0.0195(14) 0.0052(12) 0.0073(12) -0.0046(13)
C48 0.045(3) 0.029(2) 0.031(2) 0.0103(19) 0.014(2) -0.0005(19)
O19 0.0227(14) 0.0345(17) 0.0195(14) 0.0055(12) 0.0042(11) 0.0055(12)
C49 0.031(2) 0.034(2) 0.029(2) 0.0038(18) -0.0030(17) 0.0103(18)
C50 0.053(3) 0.029(2) 0.055(3) 0.009(2) 0.016(3) 0.012(2)
O20 0.0197(13) 0.0462(19) 0.0281(16) 0.0106(14) -0.0001(12) -0.0017(13)
C51 0.0203(19) 0.054(3) 0.024(2) 0.0054(19) 0.0032(16) -0.0056(18)
C52 0.026(2) 0.053(3) 0.036(3) -0.007(2) 0.0001(18) -0.002(2)
O21 0.047(2) 0.055(2) 0.039(2) 0.0076(17) -0.0014(16) 0.0181(18)
Cl1A 0.0294(7) 0.0503(10) 0.0360(9) 0.0187(7) 0.0043(6) 0.0095(7)
O22A 0.067(5) 0.116(7) 0.053(5) 0.062(5) -0.001(4) 0.015(4)
O23A 0.028(2) 0.078(4) 0.057(3) 0.044(3) 0.008(2) 0.008(2)
O24A 0.044(3) 0.059(4) 0.095(5) -0.022(4) 0.008(3) -0.003(3)
Cl1B 0.0213(15) 0.042(2) 0.033(2) 0.0223(16) 0.0094(14) 0.0096(14)
O31 0.053(2) 0.074(3) 0.046(2) 0.009(2) 0.0140(19) -0.018(2)
C61 0.043(3) 0.068(4) 0.048(3) 0.001(3) 0.005(3) 0.006(3)
C62 0.026(2) 0.087(5) 0.046(3) -0.018(3) -0.001(2) -0.008(3)

loop_
_atom_type_symbol
_atom_type_description
_atom_type_scat_dispersion_real
_atom_type_scat_dispersion_imag
_atom_type_scat_source
C C 0.0033 0.0016 'International Tables Vol C Tables 4.2.6.8 and 6.1.1.4'
H H 0.0000 0.0000 'International Tables Vol C Tables 4.2.6.8 and 6.1.1.4'
N N 0.0061 0.0033 'International Tables Vol C Tables 4.2.6.8 and 6.1.1.4'
O O 0.0106 0.0060 'International Tables Vol C Tables 4.2.6.8 and 6.1.1.4'
Dy Dy -0.1892 4.4098 'International Tables Vol C Tables 4.2.6.8 and 6.1.1.4'
Cl Cl 0.1484 0.1585 'International Tables Vol C Tables 4.2.6.8 and 6.1.1.4'

loop_
_geom_angle_atom_site_label_1
_geom_angle_atom_site_label_2
_geom_angle_atom_site_label_3
_geom_angle
_geom_angle_site_symmetry_1
_geom_angle_site_symmetry_3
_geom_angle_publ_flag
O4 Dy1 O1 136.48(9) . . ?
O4 Dy1 O10 131.72(9) . . ?
O1 Dy1 O10 71.04(9) . . ?
O4 Dy1 O7 71.22(9) . . ?
O1 Dy1 O7 131.74(9) . . ?
O10 Dy1 O7 125.03(9) . . ?
O4 Dy1 N2 73.68(10) . . ?
O1 Dy1 N2 78.17(10) . . ?
O10 Dy1 N2 77.71(10) . . ?
O7 Dy1 N2 144.74(10) . . ?
O4 Dy1 N1 79.78(9) . . ?
O1 Dy1 N1 74.03(10) . . ?
O10 Dy1 N1 144.47(9) . . ?
O7 Dy1 N1 75.58(9) . . ?
N2 Dy1 N1 101.43(10) . . ?
O4 Dy1 O12 78.86(9) . . ?
O1 Dy1 O12 136.96(9) . . ?
O10 Dy1 O12 66.04(9) . . ?
O7 Dy1 O12 74.73(8) . . ?
N2 Dy1 O12 95.50(9) . . ?
N1 Dy1 O12 147.68(9) . . ?
O4 Dy1 O9 136.44(9) . . ?
O1 Dy1 O9 79.35(9) . . ?
O10 Dy1 O9 75.24(9) . . ?
O7 Dy1 O9 65.34(9) . . ?
N2 Dy1 O9 149.21(9) . . ?
N1 Dy1 O9 92.26(10) . . ?
O12 Dy1 O9 86.78(9) . . ?
O13 Dy2 O2 128.96(10) . . ?
O13 Dy2 O7 144.60(9) . . ?
O2 Dy2 O7 78.70(9) . . ?
O13 Dy2 O19 76.71(10) . . ?
O2 Dy2 O19 77.35(10) . . ?
O7 Dy2 O19 91.49(10) . . ?
O13 Dy2 O4 132.42(9) . . ?
O2 Dy2 O4 74.91(9) . . ?
O7 Dy2 O4 69.86(9) . . ?
O19 Dy2 O4 149.03(9) . . ?
O13 Dy2 N5 71.14(10) . . ?
O2 Dy2 N5 71.39(10) . . ?
O7 Dy2 N5 144.25(9) . . ?
O19 Dy2 N5 100.41(11) . . ?
O4 Dy2 N5 83.58(10) . . ?
O13 Dy2 N3 73.63(10) . . ?
O2 Dy2 N3 140.47(10) . . ?
O7 Dy2 N3 71.31(10) . . ?
O19 Dy2 N3 78.29(11) . . ?
O4 Dy2 N3 116.08(10) . . ?
N5 Dy2 N3 144.00(10) . . ?
O13 Dy2 O6 72.16(9) . . ?
O2 Dy2 O6 129.28(9) . . ?
O7 Dy2 O6 109.53(9) . . ?
O19 Dy2 O6 147.93(9) . . ?
O4 Dy2 O6 63.01(8) . . ?
N5 Dy2 O6 76.79(10) . . ?
N3 Dy2 O6 85.69(10) . . ?
O16 Dy3 O5 129.03(10) . . ?
O16 Dy3 O20 81.59(10) . . ?
O5 Dy3 O20 73.51(11) . . ?
O16 Dy3 O10 141.93(10) . . ?
O5 Dy3 O10 80.16(9) . . ?
O20 Dy3 O10 85.78(10) . . ?
O16 Dy3 O1 136.02(9) . . ?
O5 Dy3 O1 73.93(9) . . ?
O20 Dy3 O1 141.38(10) . . ?
O10 Dy3 O1 68.66(8) . . ?
O16 Dy3 O3 74.28(9) . . ?
O5 Dy3 O3 126.40(9) . . ?
O20 Dy3 O3 155.33(10) . . ?
O10 Dy3 O3 110.22(9) . . ?
O1 Dy3 O3 63.29(8) . . ?
O16 Dy3 N6 70.28(10) . . ?
O5 Dy3 N6 69.06(10) . . ?
O20 Dy3 N6 96.00(12) . . ?
O10 Dy3 N6 147.11(10) . . ?
O1 Dy3 N6 91.27(9) . . ?
O3 Dy3 N6 80.76(10) . . ?
O16 Dy3 N4 71.71(10) . . ?
O5 Dy3 N4 141.10(10) . . ?
O20 Dy3 N4 79.08(12) . . ?
O10 Dy3 N4 70.68(10) . . ?
O1 Dy3 N4 116.14(10) . . ?
O3 Dy3 N4 88.46(10) . . ?
N6 Dy3 N4 141.98(10) . . ?
C1 O1 Dy1 135.5(2) . . ?
C1 O1 Dy3 119.6(2) . . ?
Dy1 O1 Dy3 104.90(10) . . ?
O1 C1 C2 124.7(3) . . ?
O1 C1 C6 117.2(3) . . ?
C2 C1 C6 118.1(3) . . ?
C1 C2 C3 119.3(3) . . ?
C1 C2 C7 124.4(3) . . ?
C3 C2 C7 116.2(3) . . ?
C4 C3 C2 121.1(4) . . ?
C4 C3 H3A 119.4 . . ?
C2 C3 H3A 119.4 . . ?
C3 C4 C5 120.3(3) . . ?
C3 C4 H4A 119.9 . . ?
C5 C4 H4A 119.9 . . ?
C4 C5 C6 118.7(3) . . ?
C4 C5 H5A 120.7 . . ?
C6 C5 H5A 120.7 . . ?
O3 C6 C5 123.9(3) . . ?
O3 C6 C1 113.7(3) . . ?
C5 C6 C1 122.4(3) . . ?
N1 C7 C2 124.5(3) . . ?
N1 C7 H7A 117.8 . . ?
C2 C7 H7A 117.8 . . ?
C7 N1 O2 113.4(3) . . ?
C7 N1 Dy1 133.5(3) . . ?
O2 N1 Dy1 113.0(2) . . ?
N1 O2 Dy2 125.2(2) . . ?
C6 O3 C8 115.7(3) . . ?
C6 O3 Dy3 116.6(2) . . ?
C8 O3 Dy3 126.6(2) . . ?
O3 C8 H8A 109.5 . . ?
O3 C8 H8B 109.5 . . ?
H8A C8 H8B 109.5 . . ?
O3 C8 H8C 109.5 . . ?
H8A C8 H8C 109.5 . . ?
H8B C8 H8C 109.5 . . ?
C9 O4 Dy1 136.2(2) . . ?
C9 O4 Dy2 118.5(2) . . ?
Dy1 O4 Dy2 105.29(10) . . ?
O4 C9 C10 124.4(3) . . ?
O4 C9 C14 117.6(3) . . ?
C10 C9 C14 118.0(3) . . ?
C9 C10 C11 119.2(3) . . ?
C9 C10 C15 124.1(3) . . ?
C11 C10 C15 116.6(3) . . ?
C12 C11 C10 121.2(4) . . ?
C12 C11 H11A 119.4 . . ?
C10 C11 H11A 119.4 . . ?
C11 C12 C13 119.9(4) . . ?
C11 C12 H12A 120.1 . . ?
C13 C12 H12A 120.1 . . ?
C14 C13 C12 119.2(3) . . ?
C14 C13 H13A 120.4 . . ?
C12 C13 H13A 120.4 . . ?
C13 C14 O6 124.6(3) . . ?
C13 C14 C9 122.1(3) . . ?
O6 C14 C9 113.3(3) . . ?
N2 C15 C10 124.2(3) . . ?
N2 C15 H15A 117.9 . . ?
C10 C15 H15A 117.9 . . ?
C15 N2 O5 112.5(3) . . ?
C15 N2 Dy1 134.3(3) . . ?
O5 N2 Dy1 113.2(2) . . ?
N2 O5 Dy3 126.3(2) . . ?
C14 O6 C16 115.8(3) . . ?
C14 O6 Dy2 112.8(2) . . ?
C16 O6 Dy2 129.7(2) . . ?
O6 C16 H16A 109.5 . . ?
O6 C16 H16B 109.5 . . ?
H16A C16 H16B 109.5 . . ?
O6 C16 H16C 109.5 . . ?
H16A C16 H16C 109.5 . . ?
H16B C16 H16C 109.5 . . ?
C17 O7 Dy2 139.3(2) . . ?
C17 O7 Dy1 116.1(2) . . ?
Dy2 O7 Dy1 103.89(10) . . ?
O7 C17 C18 124.0(3) . . ?
O7 C17 C22 119.3(3) . . ?
C18 C17 C22 116.7(3) . . ?
C17 C18 C19 120.0(4) . . ?
C17 C18 C23 123.5(4) . . ?
C19 C18 C23 116.6(4) . . ?
C20 C19 C18 121.1(4) . . ?
C20 C19 H19A 119.4 . . ?
C18 C19 H19A 119.4 . . ?
C19 C20 C21 120.2(4) . . ?
C19 C20 H20A 119.9 . . ?
C21 C20 H20A 119.9 . . ?
C22 C21 C20 119.0(4) . . ?
C22 C21 H21A 120.5 . . ?
C20 C21 H21A 120.5 . . ?
C21 C22 O9 123.5(4) . . ?
C21 C22 C17 123.0(4) . . ?
O9 C22 C17 113.5(3) . . ?
N3 C23 C18 126.2(4) . . ?
N3 C23 H23A 116.9 . . ?
C18 C23 H23A 116.9 . . ?
C23 N3 O8 110.1(3) . . ?
C23 N3 Dy2 133.3(3) . . ?
O8 N3 Dy2 116.3(2) . . ?
N3 O8 H8 109.5 . . ?
C22 O9 C24 116.2(3) . . ?
C22 O9 Dy1 113.6(2) . . ?
C24 O9 Dy1 124.9(2) . . ?
O9 C24 H24A 109.5 . . ?
O9 C24 H24B 109.5 . . ?
H24A C24 H24B 109.5 . . ?
O9 C24 H24C 109.5 . . ?
H24A C24 H24C 109.5 . . ?
H24B C24 H24C 109.5 . . ?
C25 O10 Dy3 139.4(2) . . ?
C25 O10 Dy1 115.9(2) . . ?
Dy3 O10 Dy1 104.42(10) . . ?
O10 C25 C26 123.4(3) . . ?
O10 C25 C30 119.3(3) . . ?
C26 C25 C30 117.3(3) . . ?
C25 C26 C27 119.3(4) . . ?
C25 C26 C31 124.5(3) . . ?
C27 C26 C31 116.3(4) . . ?
C28 C27 C26 121.6(4) . . ?
C28 C27 H27A 119.2 . . ?
C26 C27 H27A 119.2 . . ?
C27 C28 C29 120.0(4) . . ?
C27 C28 H28A 120.0 . . ?
C29 C28 H28A 120.0 . . ?
C30 C29 C28 119.2(4) . . ?
C30 C29 H29A 120.4 . . ?
C28 C29 H29A 120.4 . . ?
C29 C30 O12 123.6(3) . . ?
C29 C30 C25 122.7(4) . . ?
O12 C30 C25 113.7(3) . . ?
N4 C31 C26 125.8(4) . . ?
N4 C31 H31A 117.1 . . ?
C26 C31 H31A 117.1 . . ?
C31 N4 O11 109.8(3) . . ?
C31 N4 Dy3 133.8(3) . . ?
O11 N4 Dy3 116.3(2) . . ?
N4 O11 H11 109.5 . . ?
C30 O12 C32 115.9(3) . . ?
C30 O12 Dy1 113.3(2) . . ?
C32 O12 Dy1 127.1(2) . . ?
O12 C32 H32A 109.5 . . ?
O12 C32 H32B 109.5 . . ?
H32A C32 H32B 109.5 . . ?
O12 C32 H32C 109.5 . . ?
H32A C32 H32C 109.5 . . ?
H32B C32 H32C 109.5 . . ?
C33 O13 Dy2 140.8(2) . . ?
O13 C33 C34 123.6(3) . . ?
O13 C33 C38 119.1(4) . . ?
C34 C33 C38 117.4(4) . . ?
C33 C34 C35 120.0(4) . . ?
C33 C34 C39 122.7(4) . . ?
C35 C34 C39 117.2(4) . . ?
C36 C35 C34 121.2(4) . . ?
C36 C35 H35A 119.4 . . ?
C34 C35 H35A 119.4 . . ?
C35 C36 C37 119.5(4) . . ?
C35 C36 H36A 120.3 . . ?
C37 C36 H36A 120.3 . . ?
C38 C37 C36 120.0(4) . . ?
C38 C37 H37A 120.0 . . ?
C36 C37 H37A 120.0 . . ?
O15 C38 C37 124.8(4) . . ?
O15 C38 C33 113.3(4) . . ?
C37 C38 C33 121.9(4) . . ?
N5 C39 C34 123.9(4) . . ?
N5 C39 H39A 118.0 . . ?
C34 C39 H39A 118.0 . . ?
C39 N5 O14 111.8(3) . . ?
C39 N5 Dy2 134.0(3) . . ?
O14 N5 Dy2 113.8(2) . . ?
N5 O14 H14 109.5 . . ?
C38 O15 C40 117.0(4) . . ?
O15 C40 H40A 109.5 . . ?
O15 C40 H40B 109.5 . . ?
H40A C40 H40B 109.5 . . ?
O15 C40 H40C 109.5 . . ?
H40A C40 H40C 109.5 . . ?
H40B C40 H40C 109.5 . . ?
C41 O16 Dy3 143.5(3) . . ?
O16 C41 C42 123.1(4) . . ?
O16 C41 C46 119.5(4) . . ?
C42 C41 C46 117.4(4) . . ?
C43 C42 C41 119.9(4) . . ?
C43 C42 C47 117.6(4) . . ?
C41 C42 C47 122.5(4) . . ?
C44 C43 C42 121.1(4) . . ?
C44 C43 H43A 119.4 . . ?
C42 C43 H43A 119.4 . . ?
C43 C44 C45 119.9(4) . . ?
C43 C44 H44A 120.1 . . ?
C45 C44 H44A 120.1 . . ?
C46 C45 C44 119.8(4) . . ?
C46 C45 H45A 120.1 . . ?
C44 C45 H45A 120.1 . . ?
O18 C46 C45 124.9(4) . . ?
O18 C46 C41 113.3(4) . . ?
C45 C46 C41 121.8(4) . . ?
N6 C47 C42 125.3(4) . . ?
N6 C47 H47A 117.3 . . ?
C42 C47 H47A 117.3 . . ?
C47 N6 O17 110.9(3) . . ?
C47 N6 Dy3 133.3(3) . . ?
O17 N6 Dy3 115.8(2) . . ?
N6 O17 H17 109.5 . . ?
C46 O18 C48 117.7(3) . . ?
O18 C48 H48A 109.5 . . ?
O18 C48 H48B 109.5 . . ?
H48A C48 H48B 109.5 . . ?
O18 C48 H48C 109.5 . . ?
H48A C48 H48C 109.5 . . ?
H48B C48 H48C 109.5 . . ?
C49 O19 Dy2 128.7(3) . . ?
C49 O19 H19 107(4) . . ?
Dy2 O19 H19 120(4) . . ?
O19 C49 C50 112.2(4) . . ?
O19 C49 H49A 109.2 . . ?
C50 C49 H49A 109.2 . . ?
O19 C49 H49B 109.2 . . ?
C50 C49 H49B 109.2 . . ?
H49A C49 H49B 107.9 . . ?
C49 C50 H50A 109.5 . . ?
C49 C50 H50B 109.5 . . ?
H50A C50 H50B 109.5 . . ?
C49 C50 H50C 109.5 . . ?
H50A C50 H50C 109.5 . . ?
H50B C50 H50C 109.5 . . ?
C51 O20 Dy3 134.9(3) . . ?
C51 O20 H20 107(4) . . ?
Dy3 O20 H20 117(4) . . ?
O20 C51 C52 110.0(4) . . ?
O20 C51 H51A 109.7 . . ?
C52 C51 H51A 109.7 . . ?
O20 C51 H51B 109.7 . . ?
C52 C51 H51B 109.7 . . ?
H51A C51 H51B 108.2 . . ?
C51 C52 H52A 109.5 . . ?
C51 C52 H52B 109.5 . . ?
H52A C52 H52B 109.5 . . ?
C51 C52 H52C 109.5 . . ?
H52A C52 H52C 109.5 . . ?
H52B C52 H52C 109.5 . . ?
Cl1B O21 Cl1A 59.4(3) . . ?
O23A Cl1A O24A 110.6(4) . . ?
O23A Cl1A O22A 109.2(4) . . ?
O24A Cl1A O22A 110.9(5) . . ?
O23A Cl1A O21 110.9(3) . . ?
O24A Cl1A O21 108.3(3) . . ?
O22A Cl1A O21 106.8(4) . . ?
O21 Cl1B O23B 117.1(8) . . ?
O21 Cl1B O22B 111.6(5) . . ?
O23B Cl1B O22B 110.5(9) . . ?
O21 Cl1B O24B 106.0(8) . . ?
O23B Cl1B O24B 102.7(10) . . ?
O22B Cl1B O24B 108.0(9) . . ?
C61 O31 H31 109.5 . . ?
O31 C61 C62 102.7(5) . . ?
O31 C61 H61A 111.2 . . ?
C62 C61 H61A 111.2 . . ?
O31 C61 H61B 111.2 . . ?
C62 C61 H61B 111.2 . . ?
H61A C61 H61B 109.1 . . ?
C61 C62 H62A 109.5 . . ?
C61 C62 H62B 109.5 . . ?
H62A C62 H62B 109.5 . . ?
C61 C62 H62C 109.5 . . ?
H62A C62 H62C 109.5 . . ?
H62B C62 H62C 109.5 . . ?
C63A O32A H32 109.5 . . ?
C64A C63A O32A 101.9(16) . . ?
C64A C63A H63A 111.4 . . ?
O32A C63A H63A 111.4 . . ?
C64A C63A H63B 111.4 . . ?
O32A C63A H63B 111.4 . . ?
H63A C63A H63B 109.2 . . ?
C63A C64A H64A 109.5 . . ?
C63A C64A H64B 109.5 . . ?
H64A C64A H64B 109.5 . . ?
C63A C64A H64C 109.5 . . ?
H64A C64A H64C 109.5 . . ?
H64B C64A H64C 109.5 . . ?

loop_
_geom_bond_atom_site_label_1
_geom_bond_atom_site_label_2
_geom_bond_distance
_geom_bond_site_symmetry_2
_geom_bond_publ_flag
Dy1 O4 2.275(3) . ?
Dy1 O1 2.283(2) . ?
Dy1 O10 2.363(3) . ?
Dy1 O7 2.385(2) . ?
Dy1 N2 2.431(3) . ?
Dy1 N1 2.439(3) . ?
Dy1 O12 2.457(2) . ?
Dy1 O9 2.475(3) . ?
Dy2 O13 2.225(3) . ?
Dy2 O2 2.291(2) . ?
Dy2 O7 2.338(3) . ?
Dy2 O19 2.346(3) . ?
Dy2 O4 2.403(3) . ?
Dy2 N5 2.474(3) . ?
Dy2 N3 2.525(3) . ?
Dy2 O6 2.554(3) . ?
Dy3 O16 2.246(3) . ?
Dy3 O5 2.253(3) . ?
Dy3 O20 2.352(3) . ?
Dy3 O10 2.362(3) . ?
Dy3 O1 2.425(3) . ?
Dy3 O3 2.486(3) . ?
Dy3 N6 2.526(3) . ?
Dy3 N4 2.547(3) . ?
O1 C1 1.342(4) . ?
C1 C2 1.399(5) . ?
C1 C6 1.404(5) . ?
C2 C3 1.409(5) . ?
C2 C7 1.459(5) . ?
C3 C4 1.381(5) . ?
C3 H3A 0.9500 . ?
C4 C5 1.388(6) . ?
C4 H4A 0.9500 . ?
C5 C6 1.390(5) . ?
C5 H5A 0.9500 . ?
C6 O3 1.388(4) . ?
C7 N1 1.286(5) . ?
C7 H7A 0.9500 . ?
N1 O2 1.380(4) . ?
O3 C8 1.438(5) . ?
C8 H8A 0.9800 . ?
C8 H8B 0.9800 . ?
C8 H8C 0.9800 . ?
O4 C9 1.343(4) . ?
C9 C10 1.396(5) . ?
C9 C14 1.417(5) . ?
C10 C11 1.415(5) . ?
C10 C15 1.452(5) . ?
C11 C12 1.376(5) . ?
C11 H11A 0.9500 . ?
C12 C13 1.399(6) . ?
C12 H12A 0.9500 . ?
C13 C14 1.375(5) . ?
C13 H13A 0.9500 . ?
C14 O6 1.393(4) . ?
C15 N2 1.287(5) . ?
C15 H15A 0.9500 . ?
N2 O5 1.383(4) . ?
O6 C16 1.445(4) . ?
C16 H16A 0.9800 . ?
C16 H16B 0.9800 . ?
C16 H16C 0.9800 . ?
O7 C17 1.329(5) . ?
C17 C18 1.412(5) . ?
C17 C22 1.416(5) . ?
C18 C19 1.413(6) . ?
C18 C23 1.456(6) . ?
C19 C20 1.373(6) . ?
C19 H19A 0.9500 . ?
C20 C21 1.393(6) . ?
C20 H20A 0.9500 . ?
C21 C22 1.380(6) . ?
C21 H21A 0.9500 . ?
C22 O9 1.396(4) . ?
C23 N3 1.276(6) . ?
C23 H23A 0.9500 . ?
N3 O8 1.408(4) . ?
O8 H8 0.8400 . ?
O9 C24 1.456(4) . ?
C24 H24A 0.9800 . ?
C24 H24B 0.9800 . ?
C24 H24C 0.9800 . ?
O10 C25 1.337(4) . ?
C25 C26 1.409(5) . ?
C25 C30 1.414(5) . ?
C26 C27 1.417(5) . ?
C26 C31 1.446(5) . ?
C27 C28 1.372(6) . ?
C27 H27A 0.9500 . ?
C28 C29 1.390(6) . ?
C28 H28A 0.9500 . ?
C29 C30 1.382(5) . ?
C29 H29A 0.9500 . ?
C30 O12 1.388(5) . ?
C31 N4 1.283(5) . ?
C31 H31A 0.9500 . ?
N4 O11 1.404(4) . ?
O11 H11 0.8400 . ?
O12 C32 1.447(4) . ?
C32 H32A 0.9800 . ?
C32 H32B 0.9800 . ?
C32 H32C 0.9800 . ?
O13 C33 1.319(5) . ?
C33 C34 1.404(6) . ?
C33 C38 1.423(5) . ?
C34 C35 1.407(6) . ?
C34 C39 1.452(5) . ?
C35 C36 1.377(6) . ?
C35 H35A 0.9500 . ?
C36 C37 1.399(7) . ?
C36 H36A 0.9500 . ?
C37 C38 1.371(6) . ?
C37 H37A 0.9500 . ?
C38 O15 1.369(5) . ?
C39 N5 1.281(5) . ?
C39 H39A 0.9500 . ?
N5 O14 1.408(4) . ?
O14 H14 0.8400 . ?
O15 C40 1.431(5) . ?
C40 H40A 0.9800 . ?
C40 H40B 0.9800 . ?
C40 H40C 0.9800 . ?
O16 C41 1.319(5) . ?
C41 C42 1.412(6) . ?
C41 C46 1.418(6) . ?
C42 C43 1.408(5) . ?
C42 C47 1.445(6) . ?
C43 C44 1.376(6) . ?
C43 H43A 0.9500 . ?
C44 C45 1.394(7) . ?
C44 H44A 0.9500 . ?
C45 C46 1.383(6) . ?
C45 H45A 0.9500 . ?
C46 O18 1.367(5) . ?
C47 N6 1.292(5) . ?
C47 H47A 0.9500 . ?
N6 O17 1.404(4) . ?
O17 H17 0.8400 . ?
O18 C48 1.426(5) . ?
C48 H48A 0.9800 . ?
C48 H48B 0.9800 . ?
C48 H48C 0.9800 . ?
O19 C49 1.440(5) . ?
O19 H19 0.78(3) . ?
C49 C50 1.503(7) . ?
C49 H49A 0.9900 . ?
C49 H49B 0.9900 . ?
C50 H50A 0.9800 . ?
C50 H50B 0.9800 . ?
C50 H50C 0.9800 . ?
O20 C51 1.441(5) . ?
O20 H20 0.87(3) . ?
C51 C52 1.514(6) . ?
C51 H51A 0.9900 . ?
C51 H51B 0.9900 . ?
C52 H52A 0.9800 . ?
C52 H52B 0.9800 . ?
C52 H52C 0.9800 . ?
O21 Cl1B 1.254(5) . ?
O21 Cl1A 1.513(5) . ?
Cl1A O23A 1.424(5) . ?
Cl1A O24A 1.426(6) . ?
Cl1A O22A 1.478(6) . ?
Cl1B O23B 1.450(14) . ?
Cl1B O22B 1.461(10) . ?
Cl1B O24B 1.473(14) . ?
O31 C61 1.383(8) . ?
O31 H31 0.8400 . ?
C61 C62 1.446(9) . ?
C61 H61A 0.9900 . ?
C61 H61B 0.9900 . ?
C62 H62A 0.9800 . ?
C62 H62B 0.9800 . ?
C62 H62C 0.9800 . ?
O32A C63A 1.57(2) . ?
O32A H32 0.8400 . ?
C63A C64A 1.12(2) . ?
C63A H63A 0.9900 . ?
C63A H63B 0.9900 . ?
C64A H64A 0.9800 . ?
C64A H64B 0.9800 . ?
C64A H64C 0.9800 . ?

loop_
_geom_hbond_atom_site_label_D
_geom_hbond_atom_site_label_H
_geom_hbond_atom_site_label_A
_geom_hbond_distance_DH
_geom_hbond_distance_HA
_geom_hbond_distance_DA
_geom_hbond_angle_DHA
_geom_hbond_site_symmetry_A
O8 H8 O13 0.84 1.97 2.683(4) 141.5 .
O8 H8 O15 0.84 2.11 2.801(4) 139.3 .
O11 H11 O16 0.84 1.93 2.634(4) 141.0 .
O11 H11 O18 0.84 2.06 2.728(4) 136.7 .
O14 H14 O2 0.84 1.90 2.605(4) 140.8 .
O17 H17 O5 0.84 1.88 2.567(4) 137.6 .
O19 H19 O31 0.78(3) 1.90(4) 2.657(5) 161(6) .
O20 H20 O22A 0.87(3) 1.99(4) 2.757(9) 146(5) .
O20 H20 O24B 0.87(3) 2.10(4) 2.908(17) 154(5) .
O31 H31 O33B 0.84 1.98 2.811(8) 169.6 2_556

loop_
_geom_torsion_atom_site_label_1
_geom_torsion_atom_site_label_2
_geom_torsion_atom_site_label_3
_geom_torsion_atom_site_label_4
_geom_torsion
_geom_torsion_site_symmetry_1
_geom_torsion_site_symmetry_2
_geom_torsion_site_symmetry_3
_geom_torsion_site_symmetry_4
_geom_torsion_publ_flag
Dy1 N1 O2 Dy2 16.4(3) . . . . ?
Dy1 N2 O5 Dy3 14.3(3) . . . . ?
